data_7109947
loop_
_publ_author_name
'Peng An'
'Zhipeng Yu'
'Qing Lin'

_publ_section_title
;
 Design of oligothiophene-based tetrazoles for laser-triggered photoclick
 chemistry in living cells
;
_journal_name_full Chem.Commun.
_journal_page_first 9920
_journal_paper_doi 10.1039/c3cc45752d
_journal_volume 49
_journal_year 2013
_chemical_formula_moiety 'C17 H10 N4 S4'
_chemical_formula_sum 'C17 H10 N4 S4'
_chemical_formula_weight 398.53
_chemical_name_common ubql08
_chemical_name_systematic
;
?
;
_space_group_IT_number 14
_symmetry_cell_setting monoclinic
_symmetry_space_group_name_Hall '-P 2ybc'
_symmetry_space_group_name_H-M 'P 1 21/c 1'
_atom_sites_solution_hydrogens geom
_atom_sites_solution_primary direct
_atom_sites_solution_secondary difmap
_audit_creation_method SHELXL-97
_cell_angle_alpha 90.00
_cell_angle_beta 107.335(1)
_cell_angle_gamma 90.00
_cell_formula_units_Z 4
_cell_length_a 14.1335(10)
_cell_length_b 5.6166(4)
_cell_length_c 22.0910(16)
_cell_measurement_reflns_used 3995
_cell_measurement_temperature 100.0(5)
_cell_measurement_theta_max 33.74
_cell_measurement_theta_min 2.78
_cell_volume 1674.0(2)
_computing_cell_refinement 'SAINT (Bruker, 2009)'
_computing_data_collection 'APEX2 (Bruker, 2011)'
_computing_data_reduction 'SAINT (Bruker, 2009)'
_computing_molecular_graphics 'SHELXTL (Sheldrick, 2008)'
_computing_publication_material 'SHELXTL (Sheldrick, 2008)'
_computing_structure_refinement 'SHELXL-97 (Sheldrick, 2008)'
_computing_structure_solution 'SIR97 (Altomare et al., 1999)'
_diffrn_ambient_temperature 100.0(5)
_diffrn_measured_fraction_theta_full 0.998
_diffrn_measured_fraction_theta_max 0.998
_diffrn_measurement_device_type 'Bruker SMART APEX II CCD Platform'
_diffrn_measurement_method 'area detector, \w scans per \f'
_diffrn_radiation_monochromator graphite
_diffrn_radiation_source 'fine-focus sealed tube'
_diffrn_radiation_type MoK\a
_diffrn_radiation_wavelength 0.71073
_diffrn_reflns_av_R_equivalents 0.0943
_diffrn_reflns_av_sigmaI/netI 0.0566
_diffrn_reflns_limit_h_max 21
_diffrn_reflns_limit_h_min -22
_diffrn_reflns_limit_k_max 9
_diffrn_reflns_limit_k_min 0
_diffrn_reflns_limit_l_max 35
_diffrn_reflns_limit_l_min 0
_diffrn_reflns_number 70918
_diffrn_reflns_theta_full 34.97
_diffrn_reflns_theta_max 34.97
_diffrn_reflns_theta_min 1.93
_diffrn_standards_number 0
_exptl_absorpt_coefficient_mu 0.575
_exptl_absorpt_correction_T_max 0.9342
_exptl_absorpt_correction_T_min 0.8648
_exptl_absorpt_correction_type multi-scan
_exptl_absorpt_process_details 'TWINABS (Sheldrick, 2008)'
_exptl_crystal_colour orange-brown
_exptl_crystal_density_diffrn 1.581
_exptl_crystal_density_method 'not measured'
_exptl_crystal_description needle
_exptl_crystal_F_000 816
_exptl_crystal_size_max 0.26
_exptl_crystal_size_mid 0.14
_exptl_crystal_size_min 0.12
_refine_diff_density_max 0.602
_refine_diff_density_min -0.377
_refine_diff_density_rms 0.095
_refine_ls_extinction_method none
_refine_ls_goodness_of_fit_ref 1.023
_refine_ls_hydrogen_treatment constr
_refine_ls_matrix_type full
_refine_ls_number_parameters 244
_refine_ls_number_reflns 7326
_refine_ls_number_restraints 12
_refine_ls_restrained_S_all 1.023
_refine_ls_R_factor_all 0.0828
_refine_ls_R_factor_gt 0.0498
_refine_ls_shift/su_max 0.001
_refine_ls_shift/su_mean 0.000
_refine_ls_structure_factor_coef Fsqd
_refine_ls_weighting_details 'calc w=1/[\s^2^(Fo^2^)+(0.0564P)^2^+0.6354P] where P=(Fo^2^+2Fc^2^)/3'
_refine_ls_weighting_scheme calc
_refine_ls_wR_factor_gt 0.1128
_refine_ls_wR_factor_ref 0.1283
_reflns_number_gt 5086
_reflns_number_total 7326
_reflns_threshold_expression >2sigma(I)
_cod_data_source_file c3cc45752d.txt
_cod_data_source_block ubql08
_cod_database_code 7109947

loop_
_symmetry_equiv_pos_as_xyz
'x, y, z'
'-x, y+1/2, -z+1/2'
'-x, -y, -z'
'x, -y-1/2, z-1/2'

loop_
_atom_site_label
_atom_site_type_symbol
_atom_site_fract_x
_atom_site_fract_y
_atom_site_fract_z
_atom_site_U_iso_or_equiv
_atom_site_adp_type
_atom_site_occupancy
_atom_site_symmetry_multiplicity
_atom_site_calc_flag
_atom_site_refinement_flags
_atom_site_disorder_assembly
_atom_site_disorder_group
S1 S 0.58725(3) 0.20502(8) 0.54976(2) 0.01802(9) Uani 1 1 d . A .
S2 S 0.23224(3) 0.17841(8) 0.73102(2) 0.01974(10) Uani 1 1 d . A .
S3 S 0.83982(4) -0.09582(9) 0.50194(2) 0.02547(11) Uani 1 1 d . A .
N1 N 0.45162(12) -0.0633(3) 0.66842(7) 0.0193(3) Uani 1 1 d . . .
N2 N 0.47799(12) 0.0735(3) 0.62689(7) 0.0180(3) Uani 0.619(18) 1 d P A 1
C17 C 0.37978(12) 0.0673(3) 0.67927(8) 0.0188(3) Uani 0.619(18) 1 d P A 1
N2' N 0.37978(12) 0.0673(3) 0.67927(8) 0.0188(3) Uani 0.381(18) 1 d P A 5
C17' C 0.47799(12) 0.0735(3) 0.62689(7) 0.0180(3) Uani 0.381(18) 1 d P A 5
N3 N 0.36391(13) 0.2754(3) 0.64692(8) 0.0241(3) Uani 1 1 d . . .
N4 N 0.42665(13) 0.2777(3) 0.61348(8) 0.0237(3) Uani 1 1 d . A .
C1 C 0.55332(13) 0.0094(3) 0.59941(8) 0.0173(3) Uani 1 1 d . . .
C2 C 0.60563(13) -0.1988(3) 0.60808(8) 0.0190(3) Uani 1 1 d . A .
H2 H 0.5965 -0.3263 0.6341 0.023 Uiso 1 1 calc R . .
C3 C 0.67524(13) -0.2002(3) 0.57333(8) 0.0191(3) Uani 1 1 d . . .
H3 H 0.7183 -0.3303 0.5735 0.023 Uiso 1 1 calc R A .
C4 C 0.67432(13) 0.0052(3) 0.53946(8) 0.0171(3) Uani 1 1 d . A .
C5 C 0.32377(13) -0.0043(3) 0.72026(8) 0.0192(3) Uani 1 1 d . . .
C6 C 0.33153(14) -0.2131(3) 0.75295(9) 0.0205(3) Uani 1 1 d . A .
H6 H 0.3774 -0.3358 0.7521 0.025 Uiso 1 1 calc R . .
C7 C 0.26288(13) -0.2247(3) 0.78829(9) 0.0191(3) Uani 1 1 d . . .
H7 H 0.2580 -0.3567 0.8141 0.023 Uiso 1 1 calc R A .
C8 C 0.20427(13) -0.0263(3) 0.78151(8) 0.0174(3) Uani 1 1 d . A .
C9 C 0.73545(13) 0.0675(3) 0.49943(8) 0.0183(3) Uani 1 1 d . . .
C10 C 0.72354(13) 0.2597(3) 0.45783(8) 0.0198(3) Uani 1 1 d . A .
H10 H 0.6713 0.3726 0.4504 0.024 Uiso 1 1 calc R . .
C11 C 0.80022(15) 0.2645(4) 0.42792(9) 0.0255(4) Uani 1 1 d . . .
H11 H 0.8038 0.3805 0.3974 0.031 Uiso 1 1 calc R A .
C12 C 0.86786(15) 0.0858(4) 0.44759(9) 0.0268(4) Uani 1 1 d D A .
H12 H 0.9239 0.0648 0.4328 0.032 Uiso 1 1 calc R . .
C13 C 0.1259(4) 0.0239(6) 0.8102(3) 0.0170(5) Uani 0.905(2) 1 d PD A 1
C14 C 0.0609(5) 0.2074(10) 0.7999(3) 0.0213(7) Uani 0.905(2) 1 d PD A 1
H14 H 0.0616 0.3349 0.7718 0.026 Uiso 0.905(2) 1 calc PR A 1
C15 C -0.0083(2) 0.1925(4) 0.83478(17) 0.0219(5) Uani 0.905(2) 1 d PD A 1
H15 H -0.0590 0.3062 0.8325 0.026 Uiso 0.905(2) 1 calc PR A 1
C16 C 0.00693(19) -0.0058(5) 0.87213(13) 0.0234(5) Uani 0.905(2) 1 d PD A 1
H16 H -0.0320 -0.0465 0.8990 0.028 Uiso 0.905(2) 1 calc PR A 1
S4 S 0.10422(6) -0.17283(13) 0.86494(4) 0.02171(15) Uani 0.905(2) 1 d PD A 1
C13' C 0.127(4) -0.010(7) 0.810(3) 0.0170(5) Uani 0.095(2) 1 d PD A 5
C14' C 0.108(3) -0.141(6) 0.8556(18) 0.02171(15) Uani 0.095(2) 1 d PD A 5
H14' H 0.1466 -0.2741 0.8749 0.026 Uiso 0.095(2) 1 calc PR A 5
C15' C 0.025(2) -0.058(5) 0.8720(14) 0.0234(5) Uani 0.095(2) 1 d PD A 5
H15' H -0.0006 -0.1313 0.9026 0.028 Uiso 0.095(2) 1 calc PR A 5
C16' C -0.014(2) 0.140(5) 0.8385(19) 0.0219(5) Uani 0.095(2) 1 d PD A 5
H16' H -0.0730 0.2134 0.8407 0.026 Uiso 0.095(2) 1 calc PR A 5
S4' S 0.0553(15) 0.244(3) 0.7917(9) 0.0213(7) Uani 0.095(2) 1 d PD A 5

loop_
_atom_site_aniso_label
_atom_site_aniso_U_11
_atom_site_aniso_U_22
_atom_site_aniso_U_33
_atom_site_aniso_U_23
_atom_site_aniso_U_13
_atom_site_aniso_U_12
S1 0.0199(2) 0.01419(18) 0.01978(19) 0.00110(15) 0.00554(15) 0.00123(15)
S2 0.0223(2) 0.01523(19) 0.0227(2) 0.00199(15) 0.00822(16) 0.00280(16)
S3 0.0253(2) 0.0257(2) 0.0265(2) 0.00337(19) 0.00935(18) 0.00598(19)
N1 0.0192(7) 0.0175(7) 0.0205(7) 0.0014(5) 0.0049(5) 0.0003(6)
N2 0.0185(7) 0.0167(7) 0.0182(7) 0.0003(6) 0.0043(5) 0.0003(6)
C17 0.0193(7) 0.0167(7) 0.0207(7) 0.0004(6) 0.0062(6) 0.0008(6)
N2' 0.0193(7) 0.0167(7) 0.0207(7) 0.0004(6) 0.0062(6) 0.0008(6)
C17' 0.0185(7) 0.0167(7) 0.0182(7) 0.0003(6) 0.0043(5) 0.0003(6)
N3 0.0272(8) 0.0197(7) 0.0280(8) 0.0047(6) 0.0120(7) 0.0035(6)
N4 0.0280(8) 0.0181(7) 0.0273(8) 0.0036(6) 0.0118(6) 0.0053(6)
C1 0.0174(7) 0.0164(7) 0.0172(7) -0.0005(6) 0.0037(6) -0.0013(6)
C2 0.0203(8) 0.0158(7) 0.0197(7) 0.0010(6) 0.0040(6) -0.0006(6)
C3 0.0198(8) 0.0157(8) 0.0206(8) 0.0022(6) 0.0040(6) 0.0020(6)
C4 0.0156(7) 0.0167(7) 0.0174(7) -0.0005(6) 0.0026(6) 0.0007(6)
C5 0.0189(8) 0.0188(8) 0.0199(7) -0.0006(6) 0.0058(6) 0.0021(6)
C6 0.0218(8) 0.0166(8) 0.0228(8) 0.0014(6) 0.0062(6) 0.0036(6)
C7 0.0193(8) 0.0164(8) 0.0211(8) 0.0019(6) 0.0053(6) 0.0020(6)
C8 0.0174(7) 0.0159(7) 0.0176(7) 0.0006(6) 0.0031(6) -0.0001(6)
C9 0.0166(7) 0.0181(8) 0.0187(7) -0.0020(6) 0.0028(6) 0.0000(6)
C10 0.0181(8) 0.0218(8) 0.0186(7) 0.0024(6) 0.0042(6) -0.0024(6)
C11 0.0272(9) 0.0256(9) 0.0243(9) 0.0034(7) 0.0088(7) -0.0026(8)
C12 0.0250(9) 0.0319(11) 0.0256(9) 0.0021(8) 0.0107(7) 0.0013(8)
C13 0.0179(7) 0.0139(14) 0.0181(7) -0.0001(12) 0.0036(6) 0.0000(11)
C14 0.0237(12) 0.019(2) 0.020(2) 0.0025(11) 0.0043(14) 0.0047(14)
C15 0.0226(9) 0.0205(14) 0.0222(9) -0.0016(11) 0.0063(7) 0.0051(11)
C16 0.0213(12) 0.0273(13) 0.0232(9) 0.0006(9) 0.0091(9) 0.0049(8)
S4 0.0234(3) 0.0193(3) 0.0234(4) 0.0050(2) 0.0084(2) 0.0027(2)
C13' 0.0179(7) 0.0139(14) 0.0181(7) -0.0001(12) 0.0036(6) 0.0000(11)
C14' 0.0234(3) 0.0193(3) 0.0234(4) 0.0050(2) 0.0084(2) 0.0027(2)
C15' 0.0213(12) 0.0273(13) 0.0232(9) 0.0006(9) 0.0091(9) 0.0049(8)
C16' 0.0226(9) 0.0205(14) 0.0222(9) -0.0016(11) 0.0063(7) 0.0051(11)
S4' 0.0237(12) 0.019(2) 0.020(2) 0.0025(11) 0.0043(14) 0.0047(14)

loop_
_atom_type_symbol
_atom_type_description
_atom_type_scat_dispersion_real
_atom_type_scat_dispersion_imag
_atom_type_scat_source
C C 0.0033 0.0016 'International Tables Vol C Tables 4.2.6.8 and 6.1.1.4'
H H 0.0000 0.0000 'International Tables Vol C Tables 4.2.6.8 and 6.1.1.4'
N N 0.0061 0.0033 'International Tables Vol C Tables 4.2.6.8 and 6.1.1.4'
S S 0.1246 0.1234 'International Tables Vol C Tables 4.2.6.8 and 6.1.1.4'

loop_
_geom_angle_atom_site_label_1
_geom_angle_atom_site_label_2
_geom_angle_atom_site_label_3
_geom_angle
C1 S1 C4 90.80(9)
C5 S2 C8 91.05(9)
C12 S3 C9 92.02(10)
C17 N1 N2 101.00(15)
N1 N2 N4 113.65(15)
N1 N2 C1 123.18(15)
N4 N2 C1 123.17(16)
N1 C17 N3 113.34(16)
N1 C17 C5 123.79(16)
N3 C17 C5 122.86(16)
N4 N3 C17 105.79(16)
N3 N4 N2 106.20(15)
C2 C1 N2 126.90(17)
C2 C1 S1 113.23(14)
N2 C1 S1 119.88(13)
C1 C2 C3 111.28(16)
C1 C2 H2 124.4
C3 C2 H2 124.4
C4 C3 C2 113.29(16)
C4 C3 H3 123.4
C2 C3 H3 123.4
C3 C4 C9 128.61(17)
C3 C4 S1 111.41(14)
C9 C4 S1 119.98(13)
C6 C5 C17 127.29(17)
C6 C5 S2 112.60(14)
C17 C5 S2 120.09(14)
C5 C6 C7 111.76(17)
C5 C6 H6 124.1
C7 C6 H6 124.1
C8 C7 C6 113.19(17)
C8 C7 H7 123.4
C6 C7 H7 123.4
C7 C8 C13' 121.7(8)
C7 C8 C13 128.55(18)
C7 C8 S2 111.38(14)
C13' C8 S2 126.7(8)
C13 C8 S2 120.06(15)
C10 C9 C4 127.66(17)
C10 C9 S3 111.54(14)
C4 C9 S3 120.75(13)
C9 C10 C11 111.11(17)
C9 C10 H10 124.4
C11 C10 H10 124.4
C12 C11 C10 113.27(18)
C12 C11 H11 123.4
C10 C11 H11 123.4
C11 C12 S3 112.06(16)
C11 C12 H12 124.0
S3 C12 H12 124.0
C14 C13 C8 129.8(4)
C14 C13 S4 110.5(3)
C8 C13 S4 119.67(19)
C13 C14 C15 114.0(3)
C13 C14 H14 123.0
C15 C14 H14 123.0
C16 C15 C14 111.5(3)
C16 C15 H15 124.2
C14 C15 H15 124.2
C15 C16 S4 112.2(2)
C15 C16 H16 123.9
S4 C16 H16 123.9
C16 S4 C13 91.67(12)
C14' C13' C8 131(2)
C14' C13' S4' 113.3(12)
C8 C13' S4' 115.2(13)
C13' C14' C15' 112.4(17)
C13' C14' H14' 123.8
C15' C14' H14' 123.8
C16' C15' C14' 111.2(18)
C16' C15' H15' 124.4
C14' C15' H15' 124.4
C15' C16' S4' 113.5(16)
C15' C16' H16' 123.2
S4' C16' H16' 123.2
C16' S4' C13' 88.5(9)

loop_
_geom_bond_atom_site_label_1
_geom_bond_atom_site_label_2
_geom_bond_distance
S1 C1 1.7185(18)
S1 C4 1.7301(18)
S2 C5 1.7222(18)
S2 C8 1.7278(18)
S3 C12 1.710(2)
S3 C9 1.7237(18)
N1 C17 1.331(2)
N1 N2 1.332(2)
N2 N4 1.342(2)
N2 C1 1.420(2)
C17 N3 1.353(2)
C17 C5 1.427(2)
N3 N4 1.312(2)
C1 C2 1.367(2)
C2 C3 1.417(3)
C2 H2 0.9500
C3 C4 1.373(2)
C3 H3 0.9500
C4 C9 1.451(3)
C5 C6 1.365(3)
C6 C7 1.416(3)
C6 H6 0.9500
C7 C8 1.370(2)
C7 H7 0.9500
C8 C13' 1.418(10)
C8 C13 1.458(3)
C9 C10 1.395(3)
C10 C11 1.428(3)
C10 H10 0.9500
C11 C12 1.365(3)
C11 H11 0.9500
C12 H12 0.9500
C13 C14 1.354(5)
C13 S4 1.732(3)
C14 C15 1.417(7)
C14 H14 0.9500
C15 C16 1.364(3)
C15 H15 0.9500
C16 S4 1.711(2)
C16 H16 0.9500
C13' C14' 1.338(17)
C13' S4' 1.727(10)
C14' C15' 1.405(19)
C14' H14' 0.9500
C15' C16' 1.356(17)
C15' H15' 0.9500
C16' S4' 1.723(18)
C16' H16' 0.9500

loop_
_geom_torsion_atom_site_label_1
_geom_torsion_atom_site_label_2
_geom_torsion_atom_site_label_3
_geom_torsion_atom_site_label_4
_geom_torsion
C17 N1 N2 N4 0.80(19)
C17 N1 N2 C1 -179.21(16)
N2 N1 C17 N3 -1.0(2)
N2 N1 C17 C5 178.33(17)
N1 C17 N3 N4 0.8(2)
C5 C17 N3 N4 -178.49(17)
C17 N3 N4 N2 -0.3(2)
N1 N2 N4 N3 -0.3(2)
C1 N2 N4 N3 179.66(17)
N1 N2 C1 C2 3.4(3)
N4 N2 C1 C2 -176.64(17)
N1 N2 C1 S1 -176.25(13)
N4 N2 C1 S1 3.7(2)
C4 S1 C1 C2 0.08(14)
C4 S1 C1 N2 179.75(14)
N2 C1 C2 C3 -179.75(17)
S1 C1 C2 C3 -0.1(2)
C1 C2 C3 C4 0.1(2)
C2 C3 C4 C9 179.25(17)
C2 C3 C4 S1 0.0(2)
C1 S1 C4 C3 -0.03(14)
C1 S1 C4 C9 -179.37(15)
N1 C17 C5 C6 -1.9(3)
N3 C17 C5 C6 177.39(18)
N1 C17 C5 S2 -179.99(14)
N3 C17 C5 S2 -0.7(3)
C8 S2 C5 C6 0.87(15)
C8 S2 C5 C17 179.26(15)
C17 C5 C6 C7 -179.12(18)
S2 C5 C6 C7 -0.9(2)
C5 C6 C7 C8 0.4(2)
C6 C7 C8 C13' 176(4)
C6 C7 C8 C13 179.7(4)
C6 C7 C8 S2 0.3(2)
C5 S2 C8 C7 -0.65(14)
C5 S2 C8 C13' -176(4)
C5 S2 C8 C13 179.9(4)
C3 C4 C9 C10 169.21(18)
S1 C4 C9 C10 -11.6(3)
C3 C4 C9 S3 -13.7(3)
S1 C4 C9 S3 165.56(10)
C12 S3 C9 C10 -0.62(15)
C12 S3 C9 C4 -178.19(16)
C4 C9 C10 C11 178.56(18)
S3 C9 C10 C11 1.2(2)
C9 C10 C11 C12 -1.4(3)
C10 C11 C12 S3 0.9(2)
C9 S3 C12 C11 -0.16(17)
C7 C8 C13 C14 -173.2(6)
S2 C8 C13 C14 6.2(9)
C7 C8 C13 S4 5.1(7)
S2 C8 C13 S4 -175.5(3)
C8 C13 C14 C15 177.5(6)
S4 C13 C14 C15 -0.9(8)
C13 C14 C15 C16 0.7(8)
C14 C15 C16 S4 -0.1(5)
C15 C16 S4 C13 -0.4(3)
C14 C13 S4 C16 0.7(6)
C8 C13 S4 C16 -177.9(5)
C7 C8 C13' C14' 16(10)
S2 C8 C13' C14' -169(6)
C7 C8 C13' S4' -176(3)
S2 C8 C13' S4' -1(7)
C8 C13' C14' C15' 177(6)
S4' C13' C14' C15' 9(7)
C13' C14' C15' C16' -2(6)
C14' C15' C16' S4' -5(5)
C15' C16' S4' C13' 8(4)
C14' C13' S4' C16' -10(6)
C8 C13' S4' C16' 180(5)
